data_4512095
loop_
_publ_author_name
'do Pim, Walace D.'
'Sim\~oes, Tatiana R. G.'
'Oliveira, Willian X. C.'
'Fernandes, Isabella R. A.'
'Pinheiro, Carlos B.'
'Lloret, Francesc'
'Julve, Miguel'
'Stumpf, Humberto O.'
'Pereira, Cynthia L. M.'

_publ_section_title
;
 Influence of Copper(II) and Nickel(II) Ions in the Topology of Systems
 Based on a Flexible Bis-Oxamate and Bipyridine Building Blocks
;
_journal_issue 11
_journal_name_full 'Crystal Growth &amp; Design'
_journal_page_first 5929
_journal_paper_doi 10.1021/cg501134y
_journal_volume 14
_journal_year 2014
_chemical_formula_moiety '2(C28 H22 Cu N4 O6), 3(O)'
_chemical_formula_sum 'C56 H44 Cu2 N8 O15'
_chemical_formula_weight 1196.07
_space_group_IT_number 15
_symmetry_cell_setting monoclinic
_symmetry_space_group_name_Hall '-C 2yc'
_symmetry_space_group_name_H-M 'C 1 2/c 1'
_atom_sites_solution_hydrogens geom
_atom_sites_solution_primary direct
_atom_sites_solution_secondary difmap
_audit_creation_method SHELXL-97
_audit_update_record
;
2013-07-25 # Formatted by publCIF
;
_cell_angle_alpha 90.00
_cell_angle_beta 134.70(2)
_cell_angle_gamma 90.00
_cell_formula_units_Z 4
_cell_length_a 23.529(3)
_cell_length_b 19.2568(6)
_cell_length_c 16.5702(19)
_cell_measurement_reflns_used 4528
_cell_measurement_temperature 120(2)
_cell_measurement_theta_max 66.2940
_cell_measurement_theta_min 3.4972
_cell_volume 5337(2)
_computing_cell_refinement
;
'Sat Apr 06 21:17:23 2013'
;
_computing_data_collection
;
'Sat Apr 06 21:17:23 2013'
;
_computing_data_reduction
;
'Sat Apr 06 21:17:23 2013'
;
_computing_structure_refinement 'SHELXL-97 (Sheldrick, 1997)'
_computing_structure_solution 'SHELXS-97 (Sheldrick, 1990)'
_diffrn_ambient_temperature 120(2)
_diffrn_detector_area_resol_mean 10.4186
_diffrn_measured_fraction_theta_full 0.878
_diffrn_measured_fraction_theta_max 0.948
_diffrn_measurement_device_type 'Xcalibur, Atlas, Gemini ultra'
_diffrn_measurement_method '\w scans'
_diffrn_radiation_monochromator graphite
_diffrn_radiation_source 'fine-focus sealed tube'
_diffrn_radiation_type CuK\a
_diffrn_radiation_wavelength 1.54180
_diffrn_reflns_av_R_equivalents 0.0554
_diffrn_reflns_av_sigmaI/netI 0.0358
_diffrn_reflns_limit_h_max 27
_diffrn_reflns_limit_h_min -27
_diffrn_reflns_limit_k_max 22
_diffrn_reflns_limit_k_min -22
_diffrn_reflns_limit_l_max 19
_diffrn_reflns_limit_l_min -16
_diffrn_reflns_number 18188
_diffrn_reflns_theta_full 25.00
_diffrn_reflns_theta_max 65.08
_diffrn_reflns_theta_min 3.50
_exptl_absorpt_coefficient_mu 1.645
_exptl_absorpt_correction_T_max 0.688
_exptl_absorpt_correction_T_min 0.487
_exptl_absorpt_correction_type analytical
_exptl_absorpt_process_details
;
'Sat Apr 06 21:17:23 2013'
;
_exptl_crystal_colour 'Light Blue'
_exptl_crystal_density_diffrn 1.489
_exptl_crystal_density_method 'not measured'
_exptl_crystal_description Prismatic
_exptl_crystal_F_000 2456
_exptl_crystal_size_max 0.8919
_exptl_crystal_size_mid 0.3325
_exptl_crystal_size_min 0.2651
_refine_diff_density_max 0.595
_refine_diff_density_min -0.362
_refine_diff_density_rms 0.061
_refine_ls_extinction_method none
_refine_ls_goodness_of_fit_ref 1.070
_refine_ls_hydrogen_treatment mixed
_refine_ls_matrix_type full
_refine_ls_number_parameters 433
_refine_ls_number_reflns 4311
_refine_ls_number_restraints 50
_refine_ls_restrained_S_all 1.064
_refine_ls_R_factor_all 0.0754
_refine_ls_R_factor_gt 0.0502
_refine_ls_shift/su_max 0.000
_refine_ls_shift/su_mean 0.000
_refine_ls_structure_factor_coef Fsqd
_refine_ls_weighting_details 'calc w=1/[\s^2^(Fo^2^)+(0.0610P)^2^+7.2403P] where P=(Fo^2^+2Fc^2^)/3'
_refine_ls_weighting_scheme calc
_refine_ls_wR_factor_gt 0.1203
_refine_ls_wR_factor_ref 0.1378
_reflns_number_gt 3150
_reflns_number_total 4311
_reflns_threshold_expression >2sigma(I)
_cod_data_source_file cg501134y_si_003.cif
_cod_data_source_block IB182_1
_cod_depositor_comments 'Adding full bibliography for 4512093--4512095.cif.'
_cod_original_cell_volume 5336.9(9)
_cod_database_code 4512095

loop_
_symmetry_equiv_pos_as_xyz
'x, y, z'
'-x, y, -z+1/2'
'x+1/2, y+1/2, z'
'-x+1/2, y+1/2, -z+1/2'
'-x, -y, -z'
'x, -y, z-1/2'
'-x+1/2, -y+1/2, -z'
'x+1/2, -y+1/2, z-1/2'

loop_
_atom_site_label
_atom_site_type_symbol
_atom_site_fract_x
_atom_site_fract_y
_atom_site_fract_z
_atom_site_U_iso_or_equiv
_atom_site_adp_type
_atom_site_occupancy
_atom_site_symmetry_multiplicity
_atom_site_calc_flag
_atom_site_refinement_flags
_atom_site_disorder_assembly
_atom_site_disorder_group
Cu01 Cu 0.70761(4) 0.01594(3) 0.59534(5) 0.0507(2) Uani 1 1 d . . .
O5 O 0.63924(17) -0.01775(13) 0.9281(2) 0.0546(7) Uani 1 1 d . . .
O2 O 0.79923(18) 0.17661(14) 0.5687(2) 0.0647(8) Uani 1 1 d . . .
O3 O 0.66333(16) 0.12574(12) 0.5829(2) 0.0544(7) Uani 1 1 d . . .
O1 O 0.78861(17) 0.07589(13) 0.6225(2) 0.0559(7) Uani 1 1 d . . .
O4 O 0.76133(19) 0.07372(14) 1.0738(3) 0.0646(8) Uani 1 1 d . . .
N1 N 0.6283(2) -0.03935(15) 0.5785(3) 0.0489(8) Uani 1 1 d . . .
N3 N 0.6772(2) 0.23093(15) 0.5358(3) 0.0560(8) Uani 1 1 d . . .
H3A H 0.7051 0.2553 0.5304 0.067 Uiso 1 1 calc R . .
O9 O 0.5000 -0.1082(2) 0.7500 0.0689(11) Uani 1 2 d S . .
N2 N 0.7734(2) -0.00264(15) 0.7596(3) 0.0537(8) Uani 1 1 d . . .
O6 O 0.6082(2) 0.03976(16) 0.7842(3) 0.0781(9) Uani 1 1 d . . .
C5 C 0.6536(3) -0.06191(18) 0.6764(4) 0.0520(10) Uani 1 1 d . . .
C6 C 0.7368(3) -0.04291(19) 0.7790(4) 0.0529(10) Uani 1 1 d . . .
C12 C 0.6971(2) 0.16447(19) 0.5677(3) 0.0513(9) Uani 1 1 d . . .
C1 C 0.5538(3) -0.05328(19) 0.4809(4) 0.0547(10) Uani 1 1 d . . .
H1 H 0.5364 -0.0370 0.4138 0.066 Uiso 1 1 calc R . .
N4 N 0.7330(2) 0.12319(17) 0.9235(3) 0.0677(10) Uani 1 1 d . . .
H4A H 0.7014 0.1193 0.8512 0.081 Uiso 1 1 calc R . .
C13 C 0.6108(3) 0.26318(18) 0.5101(4) 0.0548(10) Uani 1 1 d . . .
C4 C 0.6039(3) -0.0999(2) 0.6769(4) 0.0605(11) Uani 1 1 d . . .
H4 H 0.6222 -0.1155 0.7449 0.073 Uiso 1 1 calc R . .
C11 C 0.7675(2) 0.1376(2) 0.5868(3) 0.0516(9) Uani 1 1 d . . .
C7 C 0.7766(3) -0.0638(2) 0.8881(4) 0.0653(12) Uani 1 1 d . . .
H7 H 0.7508 -0.0911 0.9006 0.078 Uiso 1 1 calc R . .
C10 C 0.8488(3) 0.0168(2) 0.8474(4) 0.0631(11) Uani 1 1 d . . .
H10 H 0.8737 0.0446 0.8338 0.076 Uiso 1 1 calc R . .
C28 C 0.7215(3) 0.0778(2) 0.9725(4) 0.0615(11) Uani 1 1 d . . .
C18 C 0.6191(3) 0.2877(2) 0.5955(4) 0.0705(12) Uani 1 1 d . . .
C2 C 0.5011(3) -0.09098(19) 0.4755(4) 0.0586(10) Uani 1 1 d . . .
H2 H 0.4496 -0.1004 0.4061 0.070 Uiso 1 1 calc R . .
C29 C 0.6495(3) 0.0294(2) 0.8858(4) 0.0611(11) Uani 1 1 d . . .
C26 C 0.7906(3) 0.1763(3) 0.9765(5) 0.0723(13) Uani 1 1 d . . .
C3 C 0.5268(3) -0.1141(2) 0.5750(4) 0.0646(12) Uani 1 1 d . . .
H3 H 0.4925 -0.1393 0.5739 0.077 Uiso 1 1 calc R . .
C9 C 0.8917(3) -0.0025(2) 0.9581(4) 0.0728(12) Uani 1 1 d . . .
H9 H 0.9443 0.0119 1.0180 0.087 Uiso 1 1 calc R . .
C14 C 0.5413(3) 0.2702(3) 0.3990(4) 0.0753(13) Uani 1 1 d . . .
H14 H 0.5383 0.2554 0.3428 0.090 Uiso 1 1 calc R . .
C8 C 0.8541(3) -0.0437(3) 0.9769(4) 0.0739(13) Uani 1 1 d . . .
H8 H 0.8816 -0.0578 1.0503 0.089 Uiso 1 1 calc R . .
C21 C 0.7806(3) 0.2296(2) 0.9122(4) 0.0642(11) Uani 1 1 d U . .
C22 C 0.8386(3) 0.2811(2) 0.9663(5) 0.0707(13) Uani 1 1 d D . .
C15 C 0.4758(4) 0.2989(3) 0.3696(5) 0.0890(16) Uani 1 1 d . . .
H15 H 0.4283 0.3037 0.2935 0.107 Uiso 1 1 calc R . .
C16 C 0.4806(4) 0.3208(3) 0.4538(5) 0.0867(15) Uani 1 1 d . . .
H16 H 0.4357 0.3385 0.4350 0.104 Uiso 1 1 calc R . .
C17 C 0.5516(4) 0.3161(3) 0.5643(5) 0.0879(16) Uani 1 1 d . . .
H17 H 0.5551 0.3323 0.6205 0.105 Uiso 1 1 calc R . .
C19 C 0.6979(4) 0.2893(3) 0.7182(4) 0.0874(16) Uani 1 1 d . . .
H19A H 0.7411 0.2883 0.7223 0.105 Uiso 1 1 calc R . .
H19B H 0.7020 0.3322 0.7526 0.105 Uiso 1 1 calc R . .
C20 C 0.7065(4) 0.2294(3) 0.7829(5) 0.1018(19) Uani 1 1 d U . .
H20A H 0.7075 0.1871 0.7521 0.122 Uiso 1 1 calc R . .
H20B H 0.6593 0.2275 0.7696 0.122 Uiso 1 1 calc R . .
O10A O 0.9555(12) 0.0531(19) 0.7578(15) 0.108(11) Uani 0.24(2) 1 d P A 1
O10B O 0.9416(3) -0.0086(7) 0.7581(5) 0.111(3) Uani 0.76(2) 1 d P A 2
C24A C 0.9031(7) 0.2461(9) 1.1525(10) 0.073(3) Uani 0.50 1 d P . .
H24A H 0.9383 0.2542 1.2301 0.088 Uiso 0.50 1 calc PR . .
C25A C 0.8500(9) 0.1897(7) 1.1015(13) 0.059(3) Uani 0.50 1 d PU . .
H25A H 0.8518 0.1595 1.1471 0.071 Uiso 0.50 1 calc PR . .
C23A C 0.9019(18) 0.2922(17) 1.080(3) 0.068(7) Uani 0.50 1 d PU . .
H23A H 0.9407 0.3259 1.1095 0.082 Uiso 0.50 1 calc PR . .
C25B C 0.8573(18) 0.1672(16) 1.081(2) 0.077(8) Uani 0.30 1 d PU . .
H25B H 0.8682 0.1271 1.1214 0.092 Uiso 0.30 1 calc PR . .
C24B C 0.9077(17) 0.2177(17) 1.126(2) 0.094(10) Uani 0.30 1 d PU . .
H24B H 0.9580 0.2105 1.1988 0.112 Uiso 0.30 1 calc PR . .
C23B C 0.895(4) 0.274(4) 1.083(6) 0.084(17) Uani 0.30 1 d PU . .
H23B H 0.9249 0.3126 1.1282 0.101 Uiso 0.30 1 calc PR . .
C24C C 0.9247(15) 0.1836(12) 1.1014(19) 0.064(6) Uani 0.20 1 d PU . .
H24C H 0.9760 0.1676 1.1640 0.077 Uiso 0.20 1 calc PR . .
C25C C 0.8617(14) 0.1397(12) 1.049(2) 0.054(5) Uani 0.20 1 d PU . .
H25C H 0.8659 0.0920 1.0609 0.065 Uiso 0.20 1 calc PR . .
C23C C 0.9155(16) 0.2515(18) 1.065(2) 0.049(6) Uani 0.20 1 d PU . .
H23C H 0.9607 0.2792 1.1052 0.059 Uiso 0.20 1 calc PR . .
H22 H 0.828(3) 0.3135(16) 0.921(3) 0.059 Uiso 1 1 d D . .

loop_
_atom_site_aniso_label
_atom_site_aniso_U_11
_atom_site_aniso_U_22
_atom_site_aniso_U_33
_atom_site_aniso_U_23
_atom_site_aniso_U_13
_atom_site_aniso_U_12
Cu01 0.0658(4) 0.0477(3) 0.0609(4) 0.0028(3) 0.0526(4) -0.0026(3)
O5 0.0730(18) 0.0516(14) 0.0625(18) -0.0008(12) 0.0561(17) 0.0016(13)
O2 0.0720(19) 0.0626(16) 0.075(2) 0.0102(14) 0.0574(18) -0.0079(14)
O3 0.0725(18) 0.0472(14) 0.0653(18) 0.0030(12) 0.0563(17) -0.0036(13)
O1 0.0651(17) 0.0522(15) 0.0671(18) 0.0070(13) 0.0525(16) -0.0010(13)
O4 0.086(2) 0.0586(16) 0.073(2) 0.0020(14) 0.064(2) 0.0009(15)
N1 0.059(2) 0.0460(16) 0.060(2) 0.0076(15) 0.049(2) 0.0068(15)
N3 0.078(2) 0.0452(17) 0.060(2) 0.0006(15) 0.054(2) -0.0074(16)
O9 0.100(3) 0.063(2) 0.083(3) 0.000 0.079(3) 0.000
N2 0.065(2) 0.0531(18) 0.063(2) 0.0050(16) 0.052(2) 0.0013(16)
O6 0.109(3) 0.076(2) 0.073(2) 0.0076(17) 0.072(2) 0.0051(18)
C5 0.068(3) 0.046(2) 0.069(3) 0.0093(18) 0.058(3) 0.0103(18)
C6 0.068(3) 0.048(2) 0.063(3) 0.0106(19) 0.054(3) 0.0102(19)
C12 0.068(3) 0.049(2) 0.048(2) -0.0018(17) 0.045(2) -0.0066(18)
C1 0.067(3) 0.050(2) 0.069(3) 0.007(2) 0.056(3) 0.007(2)
N4 0.081(3) 0.063(2) 0.083(3) 0.0117(19) 0.067(2) 0.0048(19)
C13 0.076(3) 0.041(2) 0.056(3) 0.0038(18) 0.049(3) -0.0033(19)
C4 0.080(3) 0.059(2) 0.077(3) 0.013(2) 0.068(3) 0.007(2)
C11 0.059(2) 0.056(2) 0.046(2) -0.0012(18) 0.039(2) -0.0088(19)
C7 0.078(3) 0.070(3) 0.067(3) 0.016(2) 0.058(3) 0.012(2)
C10 0.073(3) 0.061(2) 0.068(3) 0.001(2) 0.054(3) -0.006(2)
C28 0.086(3) 0.052(2) 0.084(3) 0.009(2) 0.073(3) 0.012(2)
C18 0.089(4) 0.072(3) 0.059(3) 0.003(2) 0.055(3) 0.004(3)
C2 0.063(3) 0.055(2) 0.078(3) 0.005(2) 0.057(3) 0.0035(19)
C29 0.084(3) 0.057(2) 0.073(3) 0.002(2) 0.066(3) 0.008(2)
C26 0.062(3) 0.085(3) 0.080(4) 0.022(3) 0.054(3) 0.011(3)
C3 0.076(3) 0.060(2) 0.092(4) 0.010(2) 0.071(3) 0.004(2)
C9 0.071(3) 0.081(3) 0.060(3) 0.004(2) 0.043(3) 0.001(2)
C14 0.084(4) 0.084(3) 0.059(3) 0.014(2) 0.050(3) 0.010(3)
C8 0.083(4) 0.083(3) 0.063(3) 0.019(2) 0.053(3) 0.019(3)
C21 0.078(3) 0.065(3) 0.060(3) -0.002(2) 0.052(3) 0.000(2)
C22 0.078(3) 0.068(3) 0.084(4) -0.001(3) 0.063(3) -0.003(3)
C15 0.089(4) 0.104(4) 0.069(4) 0.026(3) 0.054(3) 0.019(3)
C16 0.092(4) 0.070(3) 0.106(5) 0.020(3) 0.072(4) 0.021(3)
C17 0.110(5) 0.089(4) 0.086(4) 0.004(3) 0.076(4) 0.015(3)
C19 0.113(5) 0.083(3) 0.078(4) -0.011(3) 0.071(4) -0.014(3)
C20 0.134(5) 0.073(3) 0.087(4) -0.010(3) 0.073(4) -0.032(3)
O10A 0.082(12) 0.15(3) 0.093(12) -0.022(12) 0.061(11) 0.001(13)
O10B 0.083(4) 0.162(10) 0.097(4) -0.024(4) 0.066(3) -0.022(4)
C24A 0.056(6) 0.111(10) 0.030(6) -0.016(6) 0.022(5) -0.030(7)
C25A 0.040(6) 0.075(8) 0.061(8) 0.010(6) 0.035(6) -0.002(6)
C23A 0.046(9) 0.063(10) 0.074(12) 0.003(9) 0.034(9) -0.009(9)
C25B 0.062(15) 0.10(2) 0.081(17) -0.029(15) 0.054(14) 0.000(15)
C24B 0.094(18) 0.11(2) 0.040(14) -0.025(14) 0.034(13) 0.017(17)
C23B 0.08(2) 0.12(4) 0.07(2) -0.03(2) 0.060(19) -0.04(2)
C24C 0.071(16) 0.058(13) 0.045(14) 0.001(11) 0.034(13) -0.004(12)
C25C 0.050(13) 0.042(11) 0.060(16) 0.011(11) 0.034(13) 0.001(10)
C23C 0.052(14) 0.07(2) 0.030(13) -0.001(11) 0.031(12) -0.008(12)

loop_
_atom_type_symbol
_atom_type_description
_atom_type_scat_dispersion_real
_atom_type_scat_dispersion_imag
_atom_type_scat_source
C C 0.0181 0.0091 'International Tables Vol C Tables 4.2.6.8 and 6.1.1.4'
H H 0.0000 0.0000 'International Tables Vol C Tables 4.2.6.8 and 6.1.1.4'
N N 0.0311 0.0180 'International Tables Vol C Tables 4.2.6.8 and 6.1.1.4'
O O 0.0492 0.0322 'International Tables Vol C Tables 4.2.6.8 and 6.1.1.4'
Cu Cu -1.9646 0.5888 'International Tables Vol C Tables 4.2.6.8 and 6.1.1.4'

loop_
_geom_angle_atom_site_label_1
_geom_angle_atom_site_label_2
_geom_angle_atom_site_label_3
_geom_angle
_geom_angle_site_symmetry_1
_geom_angle_site_symmetry_3
O1 Cu01 N1 175.06(12) . .
O1 Cu01 O5 90.71(11) . 6
N1 Cu01 O5 93.10(12) . 6
O1 Cu01 N2 95.41(12) . .
N1 Cu01 N2 81.22(13) . .
O5 Cu01 N2 170.65(12) 6 .
O1 Cu01 O3 77.80(10) . .
N1 Cu01 O3 99.09(10) . .
O5 Cu01 O3 89.31(10) 6 .
N2 Cu01 O3 98.88(11) . .
O1 Cu01 O4 85.85(10) . 6
N1 Cu01 O4 98.01(11) . 6
O5 Cu01 O4 78.07(11) 6 6
N2 Cu01 O4 95.29(12) . 6
O3 Cu01 O4 159.24(9) . 6
C29 O5 Cu01 118.2(3) . 6_556
C12 O3 Cu01 104.9(2) . .
C11 O1 Cu01 116.2(2) . .
C28 O4 Cu01 106.7(3) . 6_556
C1 N1 C5 119.1(3) . .
C1 N1 Cu01 125.6(2) . .
C5 N1 Cu01 115.2(3) . .
C12 N3 C13 122.3(3) . .
C12 N3 H3A 118.8 . .
C13 N3 H3A 118.8 . .
C10 N2 C6 118.8(4) . .
C10 N2 Cu01 126.7(3) . .
C6 N2 Cu01 114.4(3) . .
N1 C5 C4 121.2(4) . .
N1 C5 C6 114.4(3) . .
C4 C5 C6 124.5(4) . .
N2 C6 C7 121.1(4) . .
N2 C6 C5 114.7(3) . .
C7 C6 C5 124.2(4) . .
O3 C12 N3 124.1(4) . .
O3 C12 C11 120.5(3) . .
N3 C12 C11 115.4(3) . .
N1 C1 C2 122.6(4) . .
N1 C1 H1 118.7 . .
C2 C1 H1 118.7 . .
C28 N4 C26 127.6(4) . .
C28 N4 H4A 116.2 . .
C26 N4 H4A 116.2 . .
C14 C13 C18 121.7(4) . .
C14 C13 N3 117.7(4) . .
C18 C13 N3 120.5(4) . .
C3 C4 C5 119.1(4) . .
C3 C4 H4 120.4 . .
C5 C4 H4 120.4 . .
O2 C11 O1 125.5(4) . .
O2 C11 C12 119.4(3) . .
O1 C11 C12 115.0(3) . .
C8 C7 C6 119.2(4) . .
C8 C7 H7 120.4 . .
C6 C7 H7 120.4 . .
N2 C10 C9 122.7(4) . .
N2 C10 H10 118.6 . .
C9 C10 H10 118.6 . .
O4 C28 N4 126.0(5) . .
O4 C28 C29 121.3(4) . .
N4 C28 C29 112.7(4) . .
C13 C18 C17 117.1(5) . .
C13 C18 C19 123.1(5) . .
C17 C18 C19 119.6(4) . .
C3 C2 C1 118.4(4) . .
C3 C2 H2 120.8 . .
C1 C2 H2 120.8 . .
O6 C29 O5 126.6(4) . .
O6 C29 C28 118.0(4) . .
O5 C29 C28 115.4(4) . .
C25B C26 C21 121.6(15) . .
C25B C26 C25C 34.9(11) . .
C21 C26 C25C 119.8(10) . .
C25B C26 N4 117.9(15) . .
C21 C26 N4 119.6(5) . .
C25C C26 N4 102.6(10) . .
C25B C26 C25A 25.3(9) . .
C21 C26 C25A 115.3(7) . .
C25C C26 C25A 60.1(13) . .
N4 C26 C25A 122.8(6) . .
C2 C3 C4 119.5(4) . .
C2 C3 H3 120.2 . .
C4 C3 H3 120.2 . .
C8 C9 C10 118.0(5) . .
C8 C9 H9 121.0 . .
C10 C9 H9 121.0 . .
C13 C14 C15 120.4(5) . .
C13 C14 H14 119.8 . .
C15 C14 H14 119.8 . .
C7 C8 C9 120.2(4) . .
C7 C8 H8 119.9 . .
C9 C8 H8 119.9 . .
C26 C21 C22 118.5(5) . .
C26 C21 C20 119.0(4) . .
C22 C21 C20 122.5(4) . .
C23A C22 C23B 16(3) . .
C23A C22 C21 128.7(13) . .
C23B C22 C21 112(2) . .
C23A C22 C23C 39.2(19) . .
C23B C22 C23C 34(3) . .
C21 C22 C23C 109.2(14) . .
C23A C22 H22 117(3) . .
C23B C22 H22 133(4) . .
C21 C22 H22 114(3) . .
C23C C22 H22 129(3) . .
C14 C15 C16 119.5(5) . .
C14 C15 H15 120.2 . .
C16 C15 H15 120.2 . .
C17 C16 C15 119.3(5) . .
C17 C16 H16 120.4 . .
C15 C16 H16 120.4 . .
C16 C17 C18 121.8(5) . .
C16 C17 H17 119.1 . .
C18 C17 H17 119.1 . .
C20 C19 C18 111.8(5) . .
C20 C19 H19A 109.2 . .
C18 C19 H19A 109.2 . .
C20 C19 H19B 109.2 . .
C18 C19 H19B 109.2 . .
H19A C19 H19B 107.9 . .
C19 C20 C21 116.6(4) . .
C19 C20 H20A 108.1 . .
C21 C20 H20A 108.1 . .
C19 C20 H20B 108.1 . .
C21 C20 H20B 108.1 . .
H20A C20 H20B 107.3 . .
C25A C24A C23A 118.4(18) . .
C25A C24A H24A 120.8 . .
C23A C24A H24A 120.8 . .
C24A C25A C26 122.4(10) . .
C24A C25A H25A 118.8 . .
C26 C25A H25A 118.8 . .
C22 C23A C24A 114(2) . .
C22 C23A H23A 123.0 . .
C24A C23A H23A 123.0 . .
C24B C25B C26 115(3) . .
C24B C25B H25B 122.3 . .
C26 C25B H25B 122.3 . .
C23B C24B C25B 126(4) . .
C23B C24B H24B 116.9 . .
C25B C24B H24B 116.9 . .
C24B C23B C22 121(5) . .
C24B C23B H23B 119.7 . .
C22 C23B H23B 119.7 . .
C25C C24C C23C 123(2) . .
C25C C24C H24C 118.7 . .
C23C C24C H24C 118.7 . .
C24C C25C C26 110.3(19) . .
C24C C25C H25C 124.9 . .
C26 C25C H25C 124.9 . .
C24C C23C C22 123(2) . .
C24C C23C H23C 118.4 . .
C22 C23C H23C 118.4 . .

loop_
_geom_bond_atom_site_label_1
_geom_bond_atom_site_label_2
_geom_bond_distance
_geom_bond_site_symmetry_2
Cu01 O1 1.990(3) .
Cu01 N1 1.991(3) .
Cu01 O5 1.999(3) 6
Cu01 N2 2.001(3) .
Cu01 O3 2.302(2) .
Cu01 O4 2.311(3) 6
O5 C29 1.270(5) .
O5 Cu01 1.999(3) 6_556
O2 C11 1.235(4) .
O3 C12 1.238(4) .
O1 C11 1.263(4) .
O4 C28 1.221(5) .
O4 Cu01 2.311(3) 6_556
N1 C1 1.332(5) .
N1 C5 1.347(5) .
N3 C12 1.337(5) .
N3 C13 1.440(5) .
N3 H3A 0.8600 .
N2 C10 1.332(6) .
N2 C6 1.355(5) .
O6 C29 1.231(5) .
C5 C4 1.385(5) .
C5 C6 1.475(6) .
C6 C7 1.387(6) .
C12 C11 1.542(6) .
C1 C2 1.383(5) .
C1 H1 0.9300 .
N4 C28 1.343(5) .
N4 C26 1.407(6) .
N4 H4A 0.8600 .
C13 C14 1.359(6) .
C13 C18 1.370(6) .
C4 C3 1.382(6) .
C4 H4 0.9300 .
C7 C8 1.366(7) .
C7 H7 0.9300 .
C10 C9 1.386(6) .
C10 H10 0.9300 .
C28 C29 1.542(7) .
C18 C17 1.390(7) .
C18 C19 1.506(7) .
C2 C3 1.372(6) .
C2 H2 0.9300 .
C26 C25B 1.29(3) .
C26 C21 1.377(6) .
C26 C25C 1.38(2) .
C26 C25A 1.496(17) .
C3 H3 0.9300 .
C9 C8 1.376(7) .
C9 H9 0.9300 .
C14 C15 1.363(7) .
C14 H14 0.9300 .
C8 H8 0.9300 .
C21 C22 1.388(7) .
C21 C20 1.541(7) .
C22 C23A 1.37(4) .
C22 C23B 1.38(7) .
C22 C23C 1.45(3) .
C22 H22 0.867(19) .
C15 C16 1.385(7) .
C15 H15 0.9300 .
C16 C17 1.360(8) .
C16 H16 0.9300 .
C17 H17 0.9300 .
C19 C20 1.489(7) .
C19 H19A 0.9700 .
C19 H19B 0.9700 .
C20 H20A 0.9700 .
C20 H20B 0.9700 .
C24A C25A 1.41(2) .
C24A C23A 1.47(4) .
C24A H24A 0.9300 .
C25A H25A 0.9300 .
C23A H23A 0.9300 .
C25B C24B 1.29(5) .
C25B H25B 0.9300 .
C24B C23B 1.22(6) .
C24B H24B 0.9300 .
C23B H23B 0.9300 .
C24C C25C 1.36(3) .
C24C C23C 1.39(5) .
C24C H24C 0.9300 .
C25C H25C 0.9300 .
C23C H23C 0.9300 .

loop_
_geom_hbond_atom_site_label_D
_geom_hbond_atom_site_label_H
_geom_hbond_atom_site_label_A
_geom_hbond_distance_DH
_geom_hbond_distance_HA
_geom_hbond_distance_DA
_geom_hbond_angle_DHA
_geom_hbond_site_symmetry_A
N3 H3A O2 0.86 2.05 2.797(4) 145.1 7_656
